data_2200436
loop_
_publ_author_name
'Srinivasan, N.'
'Sridhar, B.'
'Rajaram, R. K.'

_publ_section_title
;
 Bis(<small>D</small>-phenylglycinium) sulfate monohydrate
;
_journal_issue 8
_journal_name_full 'Acta Crystallographica Section E'
_journal_page_first o754
_journal_page_last o756
_journal_paper_doi 10.1107/S1600536801011941
_journal_volume 57
_journal_year 2001
_chemical_formula_moiety '2C8 H10 N O2 1+, S O4 2-, H2 O'
_chemical_formula_sum 'C16 H22 N2 O9 S'
_chemical_formula_weight 418.42
_chemical_name_common 'Bis(D-phenylglycinium)sulfate monohydrate'
_chemical_name_systematic
;
Bis(D-phenylglycinium) sulfate monohydrate
;
_space_group_IT_number 4
_symmetry_cell_setting monoclinic
_symmetry_space_group_name_Hall 'P 2yb'
_symmetry_space_group_name_H-M 'P 1 21 1'
_audit_creation_method SHELXL-97
_cell_angle_alpha 90.000(14)
_cell_angle_beta 111.369(10)
_cell_angle_gamma 90.000(13)
_cell_formula_units_Z 2
_cell_length_a 12.3201(12)
_cell_length_b 5.9377(15)
_cell_length_c 14.2908(16)
_cell_measurement_reflns_used 25
_cell_measurement_temperature 293(2)
_cell_measurement_theta_max 13.58
_cell_measurement_theta_min 8.25
_cell_volume 973.5(3)
_computing_cell_refinement 'CAD-4 Software'
_computing_data_collection 'CAD-4 Software (Enraf-Nonius, 1989)'
_computing_data_reduction 'CAD-4 Software'
_computing_molecular_graphics 'PLATON (Spek, 1999)'
_computing_publication_material SHELXL97
_computing_structure_refinement 'SHELXL97 (Sheldrick, 1997)'
_computing_structure_solution 'SHELXS97 (Sheldrick, 1990)'
_diffrn_ambient_temperature 293(2)
_diffrn_measured_fraction_theta_full .992
_diffrn_measured_fraction_theta_max .992
_diffrn_measurement_device_type 'Enraf-Nonius sealed tube'
_diffrn_measurement_method \w-2\q
_diffrn_radiation_monochromator graphite
_diffrn_radiation_source 'fine-focus sealed tube'
_diffrn_radiation_type MoK\a
_diffrn_radiation_wavelength .71070
_diffrn_reflns_av_R_equivalents .044
_diffrn_reflns_av_sigmaI/netI .016
_diffrn_reflns_limit_h_max 13
_diffrn_reflns_limit_h_min -14
_diffrn_reflns_limit_k_max 7
_diffrn_reflns_limit_k_min 0
_diffrn_reflns_limit_l_max 16
_diffrn_reflns_limit_l_min 0
_diffrn_reflns_number 1968
_diffrn_reflns_theta_full 25.00
_diffrn_reflns_theta_max 25.00
_diffrn_reflns_theta_min 2.73
_diffrn_standards_decay_% none
_diffrn_standards_interval_time 60
_diffrn_standards_number 3
_exptl_absorpt_coefficient_mu .218
_exptl_absorpt_correction_T_max .968
_exptl_absorpt_correction_T_min .949
_exptl_absorpt_correction_type '\y scan'
_exptl_absorpt_process_details '(North et.al.,1968)'
_exptl_crystal_colour colorless
_exptl_crystal_density_diffrn 1.427
_exptl_crystal_density_meas 1.429
_exptl_crystal_density_method flotation
_exptl_crystal_description needles
_exptl_crystal_F_000 440
_exptl_crystal_size_max .25
_exptl_crystal_size_mid .20
_exptl_crystal_size_min .15
_refine_diff_density_max .40
_refine_diff_density_min -.38
_refine_ls_abs_structure_details 'Flack  (1983), 91 Friedel pairs'
_refine_ls_abs_structure_Flack -.05(14)
_refine_ls_extinction_method none
_refine_ls_goodness_of_fit_ref 1.07
_refine_ls_hydrogen_treatment mixed
_refine_ls_matrix_type full
_refine_ls_number_parameters 263
_refine_ls_number_reflns 1877
_refine_ls_number_restraints 1
_refine_ls_restrained_S_all 1.07
_refine_ls_R_factor_all .045
_refine_ls_R_factor_gt .043
_refine_ls_shift/su_max .001
_refine_ls_shift/su_mean <0.001
_refine_ls_structure_factor_coef Fsqd
_refine_ls_weighting_details 'calc w = 1/[\s^2^(Fo^2^)+(0.1005P)^2^+0.3547P] where P = (Fo^2^+2Fc^2^)/3'
_refine_ls_weighting_scheme calc
_refine_ls_wR_factor_ref .133
_reflns_number_gt 1778
_reflns_number_total 1877
_reflns_threshold_expression I>2\s(I)
_cod_data_source_file ci6028.cif
_cod_data_source_block I
_cod_original_sg_symbol_H-M 'P 21'
_cod_database_code 2200436
_cod_database_fobs_code 2200436

loop_
_symmetry_equiv_pos_as_xyz
'x, y, z'
'-x, y+1/2, -z'

loop_
_atom_site_label
_atom_site_fract_x
_atom_site_fract_y
_atom_site_fract_z
_atom_site_U_iso_or_equiv
_atom_site_adp_type
_atom_site_calc_flag
_atom_site_refinement_flags
_atom_site_occupancy
_atom_site_disorder_assembly
_atom_site_disorder_group
_atom_site_type_symbol
S1 .81961(7) .97758(17) .74803(6) .0317(3) Uani d . 1 . . S
O1A .7916(3) .8243(8) .6634(2) .0597(10) Uani d . 1 . . O
O1B .8547(3) 1.1969(6) .7224(3) .0544(9) Uani d . 1 . . O
O1C .9136(2) .8889(6) .8370(2) .0426(7) Uani d . 1 . . O
O1D .7121(2) 1.0069(5) .77330(19) .0384(7) Uani d . 1 . . O
O1 .8619(3) .2951(6) -.0271(2) .0485(8) Uani d . 1 . . O
O2 .6907(2) .3879(7) -.1440(2) .0506(8) Uani d . 1 . . O
H2 .6968 .2634 -.1665 .076 Uiso calc R 1 . . H
C11 .7837(3) .4299(8) -.0651(3) .0373(10) Uani d . 1 . . C
C12 .7852(3) .6639(8) -.0240(3) .0352(9) Uani d . 1 . . C
H12 .7530 .7681 -.0806 .042 Uiso calc R 1 . . H
N11 .9091(3) .7255(7) .0319(3) .0414(8) Uani d . 1 . . N
H11A .9127 .8634 .0573 .062 Uiso calc R 1 . . H
H11B .9481 .7222 -.0097 .062 Uiso calc R 1 . . H
H11C .9408 .6277 .0816 .062 Uiso calc R 1 . . H
C13 .7140(3) .6849(8) .0432(3) .0351(9) Uani d . 1 . . C
C14 .6449(4) .8740(9) .0342(4) .0524(11) Uani d . 1 . . C
H14 .6413 .9842 -.0131 .063 Uiso calc R 1 . . H
C15 .5812(4) .8982(12) .0960(5) .0706(17) Uani d . 1 . . C
H15 .5338 1.0237 .0893 .085 Uiso calc R 1 . . H
C16 .5878(4) .7371(13) .1672(4) .0649(17) Uani d . 1 . . C
H16 .5460 .7551 .2094 .078 Uiso calc R 1 . . H
C17 .6557(4) .5509(13) .1756(4) .0649(16) Uani d . 1 . . C
H17 .6592 .4412 .2231 .078 Uiso calc R 1 . . H
C18 .7193(4) .5241(10) .1142(3) .0510(13) Uani d . 1 . . C
H18 .7658 .3972 .1208 .061 Uiso calc R 1 . . H
OW1 .0318(3) .5103(7) .8120(3) .0501(8) Uani d . 1 . . O
HW1 -.030(6) .419(14) .773(5) .08(2) Uiso d . 1 . . H
HW2 -.005(6) .612(17) .829(5) .09(3) Uiso d . 1 . . H
O3 .5245(3) .6447(6) .4267(2) .0465(8) Uani d . 1 . . O
O4 .4780(2) .3180(7) .3419(2) .0491(8) Uani d . 1 . . O
H4 .4195 .3858 .3064 .074 Uiso calc R 1 . . H
C21 .5420(3) .4508(8) .4145(3) .0347(9) Uani d . 1 . . C
C22 .6484(3) .3243(7) .4858(2) .0296(8) Uani d . 1 . . C
H22 .6266 .1665 .4887 .036 Uiso calc R 1 . . H
N21 .6792(2) .4244(6) .5883(2) .0345(8) Uani d . 1 . . N
H21A .6180 .4159 .6071 .052 Uiso calc R 1 . . H
H21B .6993 .5680 .5869 .052 Uiso calc R 1 . . H
H21C .7387 .3488 .6317 .052 Uiso calc R 1 . . H
C23 .7482(3) .3319(8) .4479(3) .0331(8) Uani d . 1 . . C
C24 .7621(4) .1522(9) .3928(3) .0461(10) Uani d . 1 . . C
H24 .7136 .0276 .3834 .055 Uiso calc R 1 . . H
C25 .8476(4) .1540(11) .3512(4) .0580(13) Uani d . 1 . . C
H25 .8572 .0310 .3147 .070 Uiso calc R 1 . . H
C26 .9190(4) .3433(12) .3648(3) .0563(14) Uani d . 1 . . C
H26 .9758 .3477 .3362 .068 Uiso calc R 1 . . H
C27 .9058(4) .5224(11) .4201(3) .0548(14) Uani d . 1 . . C
H27 .9546 .6467 .4299 .066 Uiso calc R 1 . . H
C28 .8195(3) .5195(9) .4617(3) .0439(11) Uani d . 1 . . C
H28 .8099 .6422 .4984 .053 Uiso calc R 1 . . H

loop_
_atom_site_aniso_label
_atom_site_aniso_U_11
_atom_site_aniso_U_22
_atom_site_aniso_U_33
_atom_site_aniso_U_12
_atom_site_aniso_U_13
_atom_site_aniso_U_23
S1 .0309(4) .0326(5) .0258(4) .0008(4) .0034(3) -.0018(4)
O1A .0614(19) .072(2) .0495(18) -.014(2) .0249(16) -.026(2)
O1B .0408(15) .050(2) .0562(18) -.0052(15) -.0017(14) .0155(17)
O1C .0360(13) .0475(17) .0379(14) .0128(14) .0058(11) .0084(14)
O1D .0274(12) .0449(18) .0343(12) -.0043(13) .0010(10) -.0141(14)
O1 .0356(14) .052(2) .0464(16) .0065(14) .0012(12) -.0110(15)
O2 .0347(14) .057(2) .0454(16) .0087(15) -.0024(12) -.0173(16)
C11 .0282(17) .054(3) .0301(17) .0003(18) .0110(14) -.0067(18)
C12 .0310(18) .043(2) .0291(17) -.0008(18) .0086(14) .0014(18)
N11 .0346(17) .044(2) .0471(18) -.0116(16) .0167(14) -.0114(18)
C13 .0288(17) .041(2) .0327(17) .0006(17) .0082(14) -.0034(17)
C14 .048(2) .043(3) .068(3) .013(2) .024(2) .007(3)
C15 .048(3) .074(4) .095(4) .023(3) .032(3) -.006(4)
C16 .044(2) .103(5) .053(3) .009(3) .024(2) -.009(3)
C17 .062(3) .090(5) .049(2) .018(3) .028(2) .017(3)
C18 .051(2) .059(4) .047(2) .017(2) .024(2) .009(2)
OW1 .0441(16) .052(2) .0509(17) .0055(17) .0132(14) .0097(17)
O3 .0408(15) .0454(19) .0465(16) .0071(15) .0077(12) -.0034(15)
O4 .0352(14) .056(2) .0389(15) .0081(15) -.0067(12) -.0056(15)
C21 .0265(16) .047(3) .0301(17) .0017(18) .0100(14) .0019(18)
C22 .0255(15) .0303(19) .0283(16) -.0032(15) .0042(13) -.0027(15)
N21 .0310(14) .040(2) .0289(14) .0008(13) .0071(12) .0003(13)
C23 .0268(16) .040(2) .0265(16) .0061(16) .0025(13) .0036(16)
C24 .047(2) .042(2) .049(2) .002(2) .0172(19) -.004(2)
C25 .058(3) .064(3) .060(3) .015(3) .031(2) -.009(3)
C26 .040(2) .088(4) .045(2) .010(3) .0211(19) .000(3)
C27 .037(2) .074(4) .052(2) -.012(2) .0149(19) -.001(3)
C28 .041(2) .050(3) .041(2) -.003(2) .0144(17) -.004(2)

loop_
_atom_type_symbol
_atom_type_description
_atom_type_scat_dispersion_real
_atom_type_scat_dispersion_imag
_atom_type_scat_source
C C .0033 .0016 'International Tables Vol C Tables 4.2.6.8 and 6.1.1.4'
H H .0000 .0000 'International Tables Vol C Tables 4.2.6.8 and 6.1.1.4'
N N .0061 .0033 'International Tables Vol C Tables 4.2.6.8 and 6.1.1.4'
O O .0106 .0060 'International Tables Vol C Tables 4.2.6.8 and 6.1.1.4'
S S .1246 .1234 'International Tables Vol C Tables 4.2.6.8 and 6.1.1.4'

loop_
_geom_angle_atom_site_label_1
_geom_angle_atom_site_label_2
_geom_angle_atom_site_label_3
_geom_angle
O1A S1 O1B 110.6(2)
O1A S1 O1C 111.6(2)
O1B S1 O1C 108.95(19)
O1A S1 O1D 108.06(17)
O1B S1 O1D 108.89(19)
O1C S1 O1D 108.60(16)
C11 O2 H2 109.5
O1 C11 O2 124.2(4)
O1 C11 C12 122.4(3)
O2 C11 C12 113.3(4)
N11 C12 C11 107.5(3)
N11 C12 C13 110.8(3)
C11 C12 C13 113.2(3)
N11 C12 H12 108.4
C11 C12 H12 108.4
C13 C12 H12 108.4
C12 N11 H11A 109.5
C12 N11 H11B 109.5
H11A N11 H11B 109.5
C12 N11 H11C 109.5
H11A N11 H11C 109.5
H11B N11 H11C 109.5
C18 C13 C14 119.5(4)
C18 C13 C12 121.6(4)
C14 C13 C12 118.9(4)
C15 C14 C13 119.7(5)
C15 C14 H14 120.1
C13 C14 H14 120.1
C16 C15 C14 120.3(5)
C16 C15 H15 119.9
C14 C15 H15 119.9
C17 C16 C15 119.8(4)
C17 C16 H16 120.1
C15 C16 H16 120.1
C16 C17 C18 120.5(5)
C16 C17 H17 119.7
C18 C17 H17 119.7
C13 C18 C17 120.1(5)
C13 C18 H18 119.9
C17 C18 H18 119.9
HW1 OW1 HW2 100(6)
C21 O4 H4 109.5
O3 C21 O4 127.3(4)
O3 C21 C22 122.0(4)
O4 C21 C22 110.7(4)
N21 C22 C23 112.9(3)
N21 C22 C21 107.9(3)
C23 C22 C21 110.9(3)
N21 C22 H22 108.3
C23 C22 H22 108.3
C21 C22 H22 108.3
C22 N21 H21A 109.5
C22 N21 H21B 109.5
H21A N21 H21B 109.5
C22 N21 H21C 109.5
H21A N21 H21C 109.5
H21B N21 H21C 109.5
C24 C23 C28 120.0(4)
C24 C23 C22 118.0(4)
C28 C23 C22 121.9(4)
C23 C24 C25 120.9(5)
C23 C24 H24 119.6
C25 C24 H24 119.6
C24 C25 C26 119.0(5)
C24 C25 H25 120.5
C26 C25 H25 120.5
C27 C26 C25 120.3(4)
C27 C26 H26 119.9
C25 C26 H26 119.9
C26 C27 C28 120.4(5)
C26 C27 H27 119.8
C28 C27 H27 119.8
C23 C28 C27 119.4(4)
C23 C28 H28 120.3
C27 C28 H28 120.3

loop_
_geom_bond_atom_site_label_1
_geom_bond_atom_site_label_2
_geom_bond_site_symmetry_2
_geom_bond_distance
_geom_bond_publ_flag
S1 O1A . 1.451(4) yes
S1 O1B . 1.460(4) yes
S1 O1C . 1.470(3) yes
S1 O1D . 1.505(3) yes
O1 C11 . 1.218(5) yes
O2 C11 . 1.305(5) yes
O2 H2 . .8200 ?
C11 C12 . 1.506(6) ?
C12 N11 . 1.488(5) ?
C12 C13 . 1.523(5) ?
C12 H12 . .9800 ?
N11 H11A . .8900 ?
N11 H11B . .8900 ?
N11 H11C . .8900 ?
C13 C18 . 1.376(7) ?
C13 C14 . 1.387(7) ?
C14 C15 . 1.386(7) ?
C14 H14 . .9300 ?
C15 C16 . 1.377(9) ?
C15 H15 . .9300 ?
C16 C17 . 1.366(9) ?
C16 H16 . .9300 ?
C17 C18 . 1.383(6) ?
C17 H17 . .9300 ?
C18 H18 . .9300 ?
OW1 HW1 . .94(8) ?
OW1 HW2 . .84(9) ?
O3 C21 . 1.196(6) yes
O4 C21 . 1.312(5) yes
O4 H4 . .8200 ?
C21 C22 . 1.533(5) ?
C22 N21 . 1.495(5) ?
C22 C23 . 1.514(5) ?
C22 H22 . .9800 ?
N21 H21A . .8900 ?
N21 H21B . .8900 ?
N21 H21C . .8900 ?
C23 C24 . 1.374(6) ?
C23 C28 . 1.388(6) ?
C24 C25 . 1.385(6) ?
C24 H24 . .9300 ?
C25 C26 . 1.396(9) ?
C25 H25 . .9300 ?
C26 C27 . 1.369(8) ?
C26 H26 . .9300 ?
C27 C28 . 1.394(6) ?
C27 H27 . .9300 ?
C28 H28 . .9300 ?

loop_
_geom_hbond_atom_site_label_D
_geom_hbond_atom_site_label_H
_geom_hbond_atom_site_label_A
_geom_hbond_site_symmetry_A
_geom_hbond_distance_DH
_geom_hbond_distance_HA
_geom_hbond_distance_DA
_geom_hbond_angle_DHA
O2 H2 O1D 1_544 .82 1.79 2.610(5) 174
O4 H4 O1D 2_646 .82 1.76 2.578(4) 175
N11 H11A OW1 2_656 .89 1.95 2.680(6) 139
N11 H11B O1 2_755 .89 2.25 2.877(6) 128
N11 H11B O1C 1_554 .89 2.30 2.969(5) 132
N11 H11C O1C 2_746 .89 2.25 3.049(5) 149
N21 H21A O3 2_646 .89 2.30 2.951(5) 130
N21 H21B O1A . .89 1.97 2.761(5) 147
N21 H21C O1B 1_545 .89 1.78 2.674(5) 178
OW1 HW2 O1C 1_455 .84(9) 1.95(9) 2.771(5) 164(7)
OW1 HW1 O1B 1_445 .94(7) 1.88(8) 2.798(6) 167(7)

loop_
_geom_torsion_atom_site_label_1
_geom_torsion_atom_site_label_2
_geom_torsion_atom_site_label_3
_geom_torsion_atom_site_label_4
_geom_torsion
_geom_torsion_publ_flag
O1 C11 C12 N11 25.0(5) yes
O2 C11 C12 N11 -155.6(3) ?
O1 C11 C12 C13 -97.7(5) ?
O2 C11 C12 C13 81.8(4) ?
N11 C12 C13 C18 -77.3(5) yes
C11 C12 C13 C18 43.6(5) yes
N11 C12 C13 C14 100.9(5) ?
C11 C12 C13 C14 -138.3(4) ?
C18 C13 C14 C15 -.6(7) ?
C12 C13 C14 C15 -178.8(5) ?
C13 C14 C15 C16 1.0(9) ?
C14 C15 C16 C17 -1.2(9) ?
C15 C16 C17 C18 .9(9) ?
C14 C13 C18 C17 .3(7) ?
C12 C13 C18 C17 178.4(5) ?
C16 C17 C18 C13 -.5(8) ?
O3 C21 C22 N21 30.7(5) yes
O4 C21 C22 N21 -149.7(3) ?
O3 C21 C22 C23 -93.4(4) ?
O4 C21 C22 C23 86.1(4) ?
N21 C22 C23 C24 142.7(4) ?
C21 C22 C23 C24 -96.1(4) ?
N21 C22 C23 C28 -41.6(5) yes
C21 C22 C23 C28 79.6(4) yes
C28 C23 C24 C25 .6(7) ?
C22 C23 C24 C25 176.3(4) ?
C23 C24 C25 C26 -.8(7) ?
C24 C25 C26 C27 1.1(8) ?
C25 C26 C27 C28 -1.2(8) ?
C24 C23 C28 C27 -.6(6) ?
C22 C23 C28 C27 -176.2(4) ?
C26 C27 C28 C23 1.0(7) ?

loop_
_cod_related_entry_id
_cod_related_entry_database
_cod_related_entry_code
1 ChemSpider 30654618
